data_4062031
_journal_name_full Organometallics
_journal_year 2003
_chemical_formula_sum 'C45 H42 N Ni O0.5 P3'
_chemical_formula_weight 756.42
_space_group_IT_number 14
_symmetry_cell_setting monoclinic
_symmetry_space_group_name_Hall '-P 2ybc'
_symmetry_space_group_name_H-M 'P 1 21/c 1'
_cell_angle_alpha 90.00
_cell_angle_beta 103.484(2)
_cell_angle_gamma 90.00
_cell_formula_units_Z 4
_cell_length_a 20.374(4)
_cell_length_b 10.0595(18)
_cell_length_c 19.352(3)
_cell_measurement_temperature 103(2)
_cell_volume 3856.8(12)
_diffrn_ambient_temperature 103(2)
_exptl_crystal_density_diffrn 1.303
_cod_depositor_comments
;
The following automatic conversions were performed:
'_symmetry_cell_setting' value 'Monoclinic' changed to 'monoclinic'
according to '/home/saulius/struct/CIF-dictionaries/cif_core.dic'
dictionary named 'cif_core.dic' version 2.4.1 from 2010-06-29.

Automatic conversion script
Id: cif_fix_enum 1527 2010-12-29 10:47:43Z saulius 
;
_cod_original_sg_symbol_H-M 'P 21/c'
_cod_original_formula_sum 'C45 H42 N Ni O0.50 P3'
_cod_database_code 4062031

loop_
_symmetry_equiv_pos_as_xyz
'x, y, z'
'-x, y+1/2, -z+1/2'
'-x, -y, -z'
'x, -y-1/2, z-1/2'

loop_
_atom_site_label
_atom_site_type_symbol
_atom_site_fract_x
_atom_site_fract_y
_atom_site_fract_z
_atom_site_U_iso_or_equiv
_atom_site_adp_type
_atom_site_occupancy
_atom_site_symmetry_multiplicity
_atom_site_calc_flag
_atom_site_refinement_flags
_atom_site_disorder_assembly
_atom_site_disorder_group
Ni1 Ni 0.226741(14) 0.48072(3) 0.122595(15) 0.01479(10) Uani 1 1 d . . .
P1 P 0.19661(3) 0.27637(6) 0.11481(3) 0.01628(14) Uani 1 1 d . . .
P2 P 0.16663(3) 0.51376(6) 0.19869(3) 0.01588(14) Uani 1 1 d . . .
P3 P 0.17402(3) 0.51346(6) 0.01429(3) 0.01576(14) Uani 1 1 d . . .
N1 N 0.37063(10) 0.5572(2) 0.16666(11) 0.0241(5) Uani 1 1 d . . .
C1 C 0.24973(13) 0.1284(2) 0.12593(12) 0.0205(5) Uani 1 1 d . . .
C2 C 0.22340(14) 0.0002(3) 0.11867(14) 0.0252(6) Uani 1 1 d . . .
H2A H 0.1761 -0.0127 0.1111 0.030 Uiso 1 1 calc R . .
C3 C 0.26560(15) -0.1083(3) 0.12236(15) 0.0309(6) Uani 1 1 d . . .
H3A H 0.2473 -0.1956 0.1171 0.037 Uiso 1 1 calc R . .
C4 C 0.33380(16) -0.0901(3) 0.13356(16) 0.0377(7) Uani 1 1 d . . .
H4A H 0.3628 -0.1646 0.1354 0.045 Uiso 1 1 calc R . .
C5 C 0.36034(16) 0.0359(3) 0.1422(2) 0.0483(9) Uani 1 1 d . . .
H5A H 0.4078 0.0481 0.1508 0.058 Uiso 1 1 calc R . .
C6 C 0.31853(14) 0.1450(3) 0.13833(17) 0.0347(7) Uani 1 1 d . . .
H6A H 0.3373 0.2318 0.1443 0.042 Uiso 1 1 calc R . .
C7 C 0.20863(13) 0.4973(2) 0.29317(13) 0.0183(5) Uani 1 1 d . . .
C8 C 0.27629(13) 0.4649(3) 0.31296(13) 0.0230(5) Uani 1 1 d . . .
H8A H 0.3008 0.4503 0.2775 0.028 Uiso 1 1 calc R . .
C9 C 0.30863(14) 0.4536(3) 0.38404(14) 0.0288(6) Uani 1 1 d . . .
H9A H 0.3551 0.4307 0.3971 0.035 Uiso 1 1 calc R . .
C10 C 0.27354(15) 0.4754(3) 0.43614(14) 0.0281(6) Uani 1 1 d . . .
H10A H 0.2958 0.4679 0.4849 0.034 Uiso 1 1 calc R . .
C11 C 0.20625(15) 0.5081(2) 0.41691(14) 0.0255(6) Uani 1 1 d . . .
H11A H 0.1820 0.5238 0.4525 0.031 Uiso 1 1 calc R . .
C12 C 0.17371(13) 0.5183(2) 0.34605(14) 0.0222(5) Uani 1 1 d . . .
H12A H 0.1270 0.5398 0.3333 0.027 Uiso 1 1 calc R . .
C13 C 0.11348(12) 0.6582(2) 0.20411(12) 0.0178(5) Uani 1 1 d . . .
C14 C 0.04398(12) 0.6617(3) 0.17854(13) 0.0224(5) Uani 1 1 d . . .
H14A H 0.0206 0.5835 0.1592 0.027 Uiso 1 1 calc R . .
C15 C 0.00833(13) 0.7786(3) 0.18107(13) 0.0254(6) Uani 1 1 d . . .
H15A H -0.0392 0.7799 0.1633 0.030 Uiso 1 1 calc R . .
C16 C 0.04133(13) 0.8924(3) 0.20910(13) 0.0253(6) Uani 1 1 d . . .
H16A H 0.0166 0.9718 0.2111 0.030 Uiso 1 1 calc R . .
C17 C 0.11072(13) 0.8908(2) 0.23437(13) 0.0232(5) Uani 1 1 d . . .
H17A H 0.1339 0.9692 0.2538 0.028 Uiso 1 1 calc R . .
C18 C 0.14610(12) 0.7749(2) 0.23126(13) 0.0203(5) Uani 1 1 d . . .
H18A H 0.1938 0.7748 0.2480 0.024 Uiso 1 1 calc R . .
C19 C 0.22178(12) 0.5107(2) -0.05501(13) 0.0186(5) Uani 1 1 d . . .
C20 C 0.22765(13) 0.4000(3) -0.09554(13) 0.0238(5) Uani 1 1 d . . .
H20A H 0.2068 0.3189 -0.0874 0.029 Uiso 1 1 calc R . .
C21 C 0.26390(13) 0.4066(3) -0.14805(14) 0.0287(6) Uani 1 1 d . . .
H21A H 0.2678 0.3298 -0.1754 0.034 Uiso 1 1 calc R . .
C22 C 0.29405(14) 0.5232(3) -0.16061(15) 0.0299(6) Uani 1 1 d . . .
H22A H 0.3179 0.5277 -0.1972 0.036 Uiso 1 1 calc R . .
C23 C 0.28953(13) 0.6338(3) -0.11978(15) 0.0306(6) Uani 1 1 d . . .
H23A H 0.3107 0.7145 -0.1281 0.037 Uiso 1 1 calc R . .
C24 C 0.25439(13) 0.6274(3) -0.06707(14) 0.0255(5) Uani 1 1 d . . .
H24A H 0.2524 0.7034 -0.0385 0.031 Uiso 1 1 calc R . .
C25 C 0.11790(11) 0.6527(2) -0.01967(12) 0.0170(5) Uani 1 1 d . . .
C26 C 0.08813(12) 0.6667(2) -0.09176(13) 0.0199(5) Uani 1 1 d . . .
H26A H 0.0968 0.6022 -0.1244 0.024 Uiso 1 1 calc R . .
C27 C 0.04647(12) 0.7720(2) -0.11644(13) 0.0206(5) Uani 1 1 d . . .
H27A H 0.0268 0.7804 -0.1658 0.025 Uiso 1 1 calc R . .
C28 C 0.03320(12) 0.8656(3) -0.06945(13) 0.0242(5) Uani 1 1 d . . .
H28A H 0.0044 0.9388 -0.0863 0.029 Uiso 1 1 calc R . .
C29 C 0.06189(14) 0.8526(3) 0.00209(14) 0.0294(6) Uani 1 1 d . . .
H29A H 0.0527 0.9169 0.0346 0.035 Uiso 1 1 calc R . .
C30 C 0.10399(13) 0.7466(2) 0.02690(13) 0.0224(5) Uani 1 1 d . . .
H30A H 0.1235 0.7384 0.0763 0.027 Uiso 1 1 calc R . .
C31 C 0.43636(12) 0.6016(3) 0.17565(13) 0.0231(5) Uani 1 1 d . . .
C32 C 0.46245(13) 0.6900(3) 0.23039(14) 0.0269(6) Uani 1 1 d . . .
C33 C 0.52682(14) 0.7381(3) 0.23499(16) 0.0374(7) Uani 1 1 d . . .
H33A H 0.5454 0.8012 0.2707 0.045 Uiso 1 1 calc R . .
C34 C 0.56451(14) 0.6957(4) 0.18835(17) 0.0419(8) Uani 1 1 d . . .
H34A H 0.6087 0.7296 0.1922 0.050 Uiso 1 1 calc R . .
C35 C 0.53829(14) 0.6048(3) 0.13658(16) 0.0390(7) Uani 1 1 d . . .
H35A H 0.5651 0.5748 0.1056 0.047 Uiso 1 1 calc R . .
C36 C 0.47375(13) 0.5559(3) 0.12846(14) 0.0284(6) Uani 1 1 d . . .
C37 C 0.44316(17) 0.4595(4) 0.07107(17) 0.0421(7) Uani 1 1 d . . .
H37A H 0.4761 0.4378 0.0431 0.063 Uiso 1 1 calc R . .
H37B H 0.4031 0.4994 0.0400 0.063 Uiso 1 1 calc R . .
H37C H 0.4302 0.3782 0.0925 0.063 Uiso 1 1 calc R . .
C38 C 0.42203(16) 0.7293(3) 0.28254(16) 0.0393(7) Uani 1 1 d . . .
H38A H 0.4488 0.7891 0.3182 0.059 Uiso 1 1 calc R . .
H38B H 0.4100 0.6497 0.3060 0.059 Uiso 1 1 calc R . .
H38C H 0.3808 0.7750 0.2575 0.059 Uiso 1 1 calc R . .
C39 C 0.10572(12) 0.3752(2) 0.18699(13) 0.0199(5) Uani 1 1 d . . .
H39A H 0.0864 0.3680 0.2293 0.024 Uiso 1 1 calc R . .
H39B H 0.0684 0.3918 0.1449 0.024 Uiso 1 1 calc R . .
C40 C 0.14180(12) 0.2466(2) 0.17699(13) 0.0199(5) Uani 1 1 d . . .
H40A H 0.1083 0.1768 0.1578 0.024 Uiso 1 1 calc R . .
H40B H 0.1693 0.2158 0.2233 0.024 Uiso 1 1 calc R . .
C41 C 0.14159(12) 0.2456(2) 0.02530(12) 0.0204(5) Uani 1 1 d . . .
H41A H 0.1680 0.2007 -0.0049 0.025 Uiso 1 1 calc R . .
H41B H 0.1040 0.1861 0.0296 0.025 Uiso 1 1 calc R . .
C42 C 0.11304(12) 0.3753(2) -0.00961(12) 0.0192(5) Uani 1 1 d . . .
H42A H 0.0712 0.3976 0.0055 0.023 Uiso 1 1 calc R . .
H42B H 0.1013 0.3639 -0.0619 0.023 Uiso 1 1 calc R . .
C43 C 0.31349(12) 0.5290(2) 0.14797(12) 0.0186(5) Uani 1 1 d . . .
O1 O 0.4861(4) 0.9866(8) -0.0375(4) 0.0931(14) Uiso 0.50 1 d P . .
C2A C 0.4396(9) 0.8155(18) -0.0015(10) 0.0931(14) Uiso 0.50 1 d P . .
C3A C 0.4657(6) 0.9254(13) 0.0350(6) 0.0931(14) Uiso 0.50 1 d P . .
C4A C 0.5149(6) 1.1281(13) 0.0035(6) 0.0931(14) Uiso 0.50 1 d P . .
C5A C 0.5734(8) 1.2075(18) 0.0103(10) 0.0931(14) Uiso 0.50 1 d P . .

loop_
_atom_site_aniso_label
_atom_site_aniso_U_11
_atom_site_aniso_U_22
_atom_site_aniso_U_33
_atom_site_aniso_U_23
_atom_site_aniso_U_13
_atom_site_aniso_U_12
Ni1 0.01552(17) 0.01406(17) 0.01501(17) -0.00014(11) 0.00400(12) 0.00007(11)
P1 0.0190(3) 0.0135(3) 0.0165(3) 0.0001(2) 0.0044(2) 0.0004(2)
P2 0.0172(3) 0.0152(3) 0.0158(3) -0.0004(2) 0.0050(2) 0.0003(2)
P3 0.0177(3) 0.0143(3) 0.0154(3) 0.0005(2) 0.0042(2) 0.0014(2)
N1 0.0202(11) 0.0271(12) 0.0247(11) 0.0013(9) 0.0046(9) -0.0013(9)
C1 0.0270(13) 0.0179(12) 0.0163(11) 0.0012(9) 0.0046(9) 0.0043(10)
C2 0.0323(15) 0.0177(13) 0.0281(14) 0.0014(10) 0.0120(12) 0.0016(10)
C3 0.0448(17) 0.0188(13) 0.0306(14) 0.0022(11) 0.0122(12) 0.0043(12)
C4 0.0408(17) 0.0274(15) 0.0394(16) -0.0017(13) -0.0014(13) 0.0157(13)
C5 0.0251(15) 0.0334(17) 0.076(2) -0.0117(16) -0.0089(15) 0.0088(13)
C6 0.0250(14) 0.0225(14) 0.0504(18) -0.0067(13) -0.0037(12) 0.0030(11)
C7 0.0233(12) 0.0134(11) 0.0176(12) 0.0010(9) 0.0038(10) -0.0014(9)
C8 0.0249(13) 0.0234(13) 0.0213(13) 0.0006(10) 0.0066(10) 0.0005(10)
C9 0.0255(13) 0.0325(15) 0.0262(14) 0.0042(11) 0.0016(11) 0.0034(11)
C10 0.0381(15) 0.0252(14) 0.0182(13) 0.0029(10) 0.0011(11) -0.0033(11)
C11 0.0379(15) 0.0197(13) 0.0215(13) 0.0006(10) 0.0124(11) -0.0012(11)
C12 0.0267(13) 0.0179(12) 0.0229(13) 0.0022(10) 0.0077(10) 0.0023(10)
C13 0.0211(11) 0.0203(12) 0.0136(11) 0.0016(9) 0.0075(9) 0.0033(9)
C14 0.0243(12) 0.0255(13) 0.0178(12) -0.0014(10) 0.0054(9) 0.0025(10)
C15 0.0240(13) 0.0326(15) 0.0190(12) -0.0008(10) 0.0039(10) 0.0088(11)
C16 0.0355(14) 0.0234(13) 0.0184(12) 0.0044(10) 0.0093(10) 0.0119(11)
C17 0.0344(14) 0.0178(12) 0.0194(12) 0.0019(10) 0.0105(10) -0.0004(10)
C18 0.0225(12) 0.0202(12) 0.0198(12) 0.0026(10) 0.0078(9) -0.0004(10)
C19 0.0165(11) 0.0211(12) 0.0181(12) 0.0021(9) 0.0036(9) 0.0027(9)
C20 0.0266(13) 0.0217(13) 0.0242(13) 0.0009(10) 0.0081(10) 0.0026(10)
C21 0.0304(14) 0.0326(15) 0.0245(13) -0.0045(11) 0.0095(11) 0.0068(12)
C22 0.0253(14) 0.0423(17) 0.0253(14) 0.0054(12) 0.0126(11) 0.0077(12)
C23 0.0277(14) 0.0292(15) 0.0379(16) 0.0065(12) 0.0140(12) 0.0007(12)
C24 0.0265(13) 0.0220(13) 0.0298(14) 0.0004(11) 0.0102(11) 0.0013(10)
C25 0.0159(11) 0.0169(11) 0.0193(11) 0.0022(9) 0.0062(9) -0.0008(9)
C26 0.0219(12) 0.0186(12) 0.0196(12) -0.0007(10) 0.0059(9) 0.0002(10)
C27 0.0194(12) 0.0223(13) 0.0193(12) 0.0028(10) 0.0028(9) -0.0009(10)
C28 0.0246(12) 0.0250(13) 0.0243(13) 0.0062(10) 0.0083(10) 0.0084(10)
C29 0.0375(15) 0.0287(14) 0.0247(13) -0.0006(11) 0.0126(11) 0.0135(12)
C30 0.0299(13) 0.0221(13) 0.0160(11) 0.0021(10) 0.0073(10) 0.0040(10)
C31 0.0167(11) 0.0260(13) 0.0259(13) 0.0057(10) 0.0038(10) 0.0015(10)
C32 0.0209(12) 0.0299(14) 0.0277(13) 0.0042(11) 0.0014(10) 0.0008(11)
C33 0.0261(14) 0.0418(18) 0.0388(16) 0.0033(13) -0.0037(12) -0.0065(13)
C34 0.0185(13) 0.060(2) 0.0457(18) 0.0100(16) 0.0045(12) -0.0070(13)
C35 0.0232(14) 0.059(2) 0.0371(16) 0.0092(15) 0.0120(12) 0.0057(14)
C36 0.0257(13) 0.0350(15) 0.0253(13) 0.0054(12) 0.0074(11) 0.0033(11)
C37 0.0459(18) 0.0488(19) 0.0354(17) -0.0064(14) 0.0169(14) -0.0004(15)
C38 0.0393(16) 0.0451(18) 0.0341(16) -0.0105(14) 0.0101(13) -0.0008(14)
C39 0.0216(12) 0.0194(12) 0.0202(12) -0.0008(9) 0.0079(9) -0.0022(10)
C40 0.0218(12) 0.0171(12) 0.0215(12) 0.0016(9) 0.0062(10) -0.0014(9)
C41 0.0254(12) 0.0159(12) 0.0184(12) -0.0017(9) 0.0020(10) -0.0013(10)
C42 0.0194(11) 0.0196(12) 0.0176(11) 0.0003(9) 0.0021(9) -0.0016(9)
C43 0.0238(14) 0.0169(12) 0.0162(11) 0.0000(9) 0.0069(10) 0.0016(9)

loop_
_geom_bond_atom_site_label_1
_geom_bond_atom_site_label_2
_geom_bond_distance
_geom_bond_site_symmetry_2
_geom_bond_publ_flag
Ni1 C43 1.788(3) . ?
Ni1 P1 2.1406(8) . ?
Ni1 P3 2.1460(7) . ?
Ni1 P2 2.1493(7) . ?
P1 C1 1.824(2) . ?
P1 C40 1.847(2) . ?
P1 C41 1.857(2) . ?
P2 C13 1.830(2) . ?
P2 C7 1.836(2) . ?
P2 C39 1.845(2) . ?
P3 C25 1.830(2) . ?
P3 C19 1.832(2) . ?
P3 C42 1.850(2) . ?
N1 C43 1.171(3) . ?
N1 C31 1.383(3) . ?
C1 C6 1.376(4) . ?
C1 C2 1.391(4) . ?
C2 C3 1.381(4) . ?
C3 C4 1.368(4) . ?
C4 C5 1.373(5) . ?
C5 C6 1.380(4) . ?
C7 C8 1.381(4) . ?
C7 C12 1.392(4) . ?
C8 C9 1.384(4) . ?
C9 C10 1.383(4) . ?
C10 C11 1.374(4) . ?
C11 C12 1.381(4) . ?
C13 C14 1.387(3) . ?
C13 C18 1.390(3) . ?
C14 C15 1.389(4) . ?
C15 C16 1.373(4) . ?
C16 C17 1.384(4) . ?
C17 C18 1.379(4) . ?
C19 C20 1.383(4) . ?
C19 C24 1.395(4) . ?
C20 C21 1.390(4) . ?
C21 C22 1.372(4) . ?
C22 C23 1.380(4) . ?
C23 C24 1.378(4) . ?
C25 C30 1.380(3) . ?
C25 C26 1.393(3) . ?
C26 C27 1.371(3) . ?
C27 C28 1.379(4) . ?
C28 C29 1.378(4) . ?
C29 C30 1.382(4) . ?
C31 C32 1.391(4) . ?
C31 C36 1.397(4) . ?
C32 C33 1.381(4) . ?
C32 C38 1.497(4) . ?
C33 C34 1.382(5) . ?
C34 C35 1.369(5) . ?
C35 C36 1.378(4) . ?
C36 C37 1.496(4) . ?
C39 C40 1.522(3) . ?
C41 C42 1.521(3) . ?
O1 C3A 1.315(14) 3_675 ?
O1 C4A 1.331(14) 3_675 ?
O1 O1 1.453(15) 3_675 ?
O1 C4A 1.668(15) . ?
O1 C3A 1.671(15) . ?
C2A C5A 0.36(2) 3_675 ?
C2A C4A 1.094(17) 3_675 ?
C2A C3A 1.352(19) . ?
C3A C4A 1.067(15) 3_675 ?
C3A O1 1.315(14) 3_675 ?
C3A C5A 1.69(2) 3_675 ?
C4A C3A 1.067(15) 3_675 ?
C4A C2A 1.094(17) 3_675 ?
C4A O1 1.331(14) 3_675 ?
C4A C5A 1.41(2) . ?
C5A C2A 0.36(2) 3_675 ?
C5A C3A 1.69(2) 3_675 ?
